data_2218221
loop_
_publ_author_name
'Marimuthu, Thashree'
'Bala, Muhammad D.'
'Friedrich, Holger B.'

_publ_section_title
;
 Substitutional disorder in the substituted nixantphos ligand
 C~39~H~32~Br~0.27~Cl~0.73~NOP~2~
;
_journal_coeditor_code PV2073
_journal_issue 5
_journal_name_full 'Acta Crystallographica Section E'
_journal_page_first o772
_journal_paper_doi 10.1107/S1600536808007848
_journal_volume 64
_journal_year 2008
_chemical_formula_moiety 'C39 H32 Br0.27 Cl0.73 N O P2'
_chemical_formula_sum 'C39 H32 Br0.27 Cl0.73 N O P2'
_chemical_formula_weight 639.83
_chemical_melting_point 493(2)
_chemical_name_systematic
;
10-(3-bromo/chloropropyl)-4,6-bis(diphenylphosphino)-10<i>H</i>-phenoxazine
;
_space_group_IT_number 2
_symmetry_cell_setting triclinic
_symmetry_space_group_name_Hall '-P 1'
_symmetry_space_group_name_H-M 'P -1'
_atom_sites_solution_hydrogens geom
_atom_sites_solution_primary direct
_atom_sites_solution_secondary difmap
_audit_creation_method 'manual editing of form.cif (version 2.0)'
_cell_angle_alpha 69.5440(10)
_cell_angle_beta 83.283(2)
_cell_angle_gamma 81.4530(10)
_cell_formula_units_Z 2
_cell_length_a 10.0539(3)
_cell_length_b 11.4469(3)
_cell_length_c 14.5299(3)
_cell_measurement_reflns_used 6264
_cell_measurement_temperature 173(2)
_cell_measurement_theta_max 28.21
_cell_measurement_theta_min 2.45
_cell_volume 1545.52(7)
_computing_cell_refinement 'SAINT (Bruker, 2005)'
_computing_data_collection 'APEX2 (Bruker, 2005)'
_computing_data_reduction 'SAINT (Bruker, 2005)'
_computing_molecular_graphics
;
PLATON (Spek, 2003) and ORTEP-3 for Windows (Farrugia, 1997)
;
_computing_publication_material 'SHELXTL (Sheldrick, 2008)'
_computing_structure_refinement 'SHELXTL (Sheldrick, 2008)'
_computing_structure_solution 'SHELXTL (Sheldrick, 2008)'
_diffrn_ambient_temperature 173(2)
_diffrn_measured_fraction_theta_full 1.000
_diffrn_measured_fraction_theta_max 1.000
_diffrn_measurement_device_type 'Bruker APEXII CCD area-detector'
_diffrn_measurement_method '\f and \w scans'
_diffrn_radiation_monochromator graphite
_diffrn_radiation_source 'fine-focus sealed tube'
_diffrn_radiation_type MoK\a
_diffrn_radiation_wavelength 0.71073
_diffrn_reflns_av_R_equivalents 0.0512
_diffrn_reflns_av_sigmaI/netI 0.0542
_diffrn_reflns_limit_h_max 12
_diffrn_reflns_limit_h_min -13
_diffrn_reflns_limit_k_max 15
_diffrn_reflns_limit_k_min -15
_diffrn_reflns_limit_l_max 19
_diffrn_reflns_limit_l_min -17
_diffrn_reflns_number 24195
_diffrn_reflns_theta_full 28.00
_diffrn_reflns_theta_max 28.00
_diffrn_reflns_theta_min 1.50
_diffrn_standards_number 0
_exptl_absorpt_coefficient_mu 0.581
_exptl_absorpt_correction_T_max 0.9076
_exptl_absorpt_correction_T_min 0.7923
_exptl_absorpt_correction_type integration
_exptl_absorpt_process_details
;
(XPREP; Bruker, 2005)
;
_exptl_crystal_colour colourless
_exptl_crystal_density_diffrn 1.375
_exptl_crystal_density_method 'not measured'
_exptl_crystal_description prism
_exptl_crystal_F_000 665.6
_exptl_crystal_size_max 0.42
_exptl_crystal_size_mid 0.19
_exptl_crystal_size_min 0.17
_refine_diff_density_max 0.362
_refine_diff_density_min -0.284
_refine_ls_extinction_method none
_refine_ls_goodness_of_fit_ref 0.936
_refine_ls_hydrogen_treatment constr
_refine_ls_matrix_type full
_refine_ls_number_parameters 401
_refine_ls_number_reflns 7458
_refine_ls_number_restraints 2
_refine_ls_restrained_S_all 0.936
_refine_ls_R_factor_all 0.0631
_refine_ls_R_factor_gt 0.0406
_refine_ls_shift/su_max 0.006
_refine_ls_shift/su_mean 0.001
_refine_ls_structure_factor_coef Fsqd
_refine_ls_weighting_details 'calc w=1/[\s^2^(Fo^2^)+(0.0499P)^2^] where P=(Fo^2^+2Fc^2^)/3'
_refine_ls_weighting_scheme calc
_refine_ls_wR_factor_gt 0.0897
_refine_ls_wR_factor_ref 0.0967
_reflns_number_gt 5180
_reflns_number_total 7458
_reflns_threshold_expression >2sigma(I)
_cod_data_source_file pv2073.cif
_cod_data_source_block I
_cod_depositor_comments
;
The following automatic conversions were performed:
'_symmetry_cell_setting' value 'Triclinic' changed to 'triclinic'
according to '/home/saulius/struct/CIF-dictionaries/cif_core.dic'
dictionary named 'cif_core.dic' version 2.4.1 from 2010-06-29.

Automatic conversion script
Id: cif_fix_enum 1527 2010-12-29 10:47:43Z saulius 

The following automatic conversions were performed:

'_symmetry_cell_setting' value 'Triclinic' changed to 'triclinic'
according to /home/saulius/struct/CIF-dictionaries/cif_core.dic
dictionary named 'cif_core.dic' version 2.4.1 from 2010-06-29.

Automatic conversion script
Id: cif_fix_values 1715 2011-07-08 13:25:40Z adriana 
;
_cod_original_sg_symbol_H-M P-1
_cod_database_code 2218221
_cod_database_fobs_code 2218221

loop_
_symmetry_equiv_pos_as_xyz
'x, y, z'
'-x, -y, -z'

loop_
_atom_site_type_symbol
_atom_site_label
_atom_site_fract_x
_atom_site_fract_y
_atom_site_fract_z
_atom_site_U_iso_or_equiv
_atom_site_adp_type
_atom_site_calc_flag
_atom_site_refinement_flags
_atom_site_occupancy
_atom_site_disorder_assembly
_atom_site_disorder_group
C C1 0.12106(16) 0.58921(15) 0.41860(12) 0.0285(4) Uani d . 1 . .
C C2 0.06839(17) 0.70497(16) 0.42572(13) 0.0337(4) Uani d . 1 . .
H H2 0.0852 0.7255 0.4809 0.040 Uiso calc R 1 . .
C C3 -0.00868(18) 0.79126(17) 0.35303(13) 0.0360(4) Uani d . 1 . .
H H3 -0.0466 0.8690 0.3601 0.043 Uiso calc R 1 . .
C C4 -0.03072(17) 0.76542(16) 0.27087(13) 0.0326(4) Uani d . 1 . .
H H4 -0.0819 0.8261 0.2210 0.039 Uiso calc R 1 . .
C C5 0.02184(16) 0.65037(15) 0.26046(12) 0.0275(4) Uani d . 1 . .
C C6 0.09436(16) 0.56450(15) 0.33551(12) 0.0285(4) Uani d . 1 . .
C C7 0.22129(16) 0.36362(15) 0.39245(11) 0.0278(4) Uani d . 1 . .
C C8 0.26881(17) 0.25469(15) 0.37271(12) 0.0283(4) Uani d . 1 . .
C C9 0.35333(18) 0.16430(16) 0.43904(12) 0.0349(4) Uani d . 1 . .
H H9 0.3863 0.0875 0.4285 0.042 Uiso calc R 1 . .
C C10 0.38889(19) 0.18641(17) 0.51980(13) 0.0376(4) Uani d . 1 . .
H H10 0.4471 0.1249 0.5642 0.045 Uiso calc R 1 . .
C C11 0.34067(17) 0.29726(16) 0.53695(12) 0.0322(4) Uani d . 1 . .
H H11 0.3677 0.3119 0.5921 0.039 Uiso calc R 1 . .
C C12 0.25368(16) 0.38670(15) 0.47466(12) 0.0284(4) Uani d . 1 . .
C C13 0.22292(18) 0.52225(17) 0.57888(12) 0.0348(4) Uani d . 1 . .
H H13A 0.2434 0.4414 0.6323 0.042 Uiso calc R 1 . .
H H13B 0.1411 0.5677 0.6012 0.042 Uiso calc R 1 . .
C C14 0.33988(17) 0.59931(17) 0.56022(12) 0.0348(4) Uani d . 1 B .
H H14A 0.4163 0.5629 0.5255 0.042 Uiso calc R 1 . .
H H14B 0.3124 0.6860 0.5168 0.042 Uiso calc R 1 . .
C C15 0.38590(18) 0.60363(13) 0.65430(13) 0.0417(5) Uani d D 1 . .
H H15A 0.3061 0.6182 0.6975 0.050 Uiso calc R 1 A 1
H H15B 0.4399 0.6746 0.6385 0.050 Uiso calc R 1 A 1
C C21 -0.10597(16) 0.74294(16) 0.08074(12) 0.0288(4) Uani d . 1 . .
C C22 -0.24546(18) 0.75239(18) 0.09281(14) 0.0403(4) Uani d . 1 . .
H H22 -0.2878 0.6862 0.1412 0.048 Uiso calc R 1 . .
C C23 -0.32390(19) 0.8556(2) 0.03611(15) 0.0451(5) Uani d . 1 . .
H H23 -0.4193 0.8604 0.0467 0.054 Uiso calc R 1 . .
C C24 -0.26619(19) 0.95128(18) -0.03519(13) 0.0409(5) Uani d . 1 . .
H H24 -0.3207 1.0222 -0.0746 0.049 Uiso calc R 1 . .
C C25 -0.1281(2) 0.9435(2) -0.04912(14) 0.0481(5) Uani d . 1 . .
H H25 -0.0867 1.0091 -0.0988 0.058 Uiso calc R 1 . .
C C26 -0.04918(19) 0.84080(18) 0.00873(13) 0.0420(5) Uani d . 1 . .
H H26 0.0462 0.8374 -0.0012 0.050 Uiso calc R 1 . .
C C31 0.15173(17) 0.60609(16) 0.08889(12) 0.0327(4) Uani d . 1 . .
C C32 0.24948(19) 0.6776(2) 0.09138(15) 0.0489(5) Uani d . 1 . .
H H32 0.2373 0.7233 0.1357 0.059 Uiso calc R 1 . .
C C33 0.3658(2) 0.6825(2) 0.02890(18) 0.0614(6) Uani d . 1 . .
H H33 0.4328 0.7318 0.0307 0.074 Uiso calc R 1 . .
C C34 0.3846(2) 0.6171(2) -0.03508(16) 0.0588(6) Uani d . 1 . .
H H34 0.4641 0.6218 -0.0780 0.071 Uiso calc R 1 . .
C C35 0.2896(2) 0.5453(2) -0.03736(16) 0.0567(6) Uani d . 1 . .
H H35 0.3026 0.4997 -0.0818 0.068 Uiso calc R 1 . .
C C36 0.1751(2) 0.53893(18) 0.02441(14) 0.0433(5) Uani d . 1 . .
H H36 0.1102 0.4873 0.0231 0.052 Uiso calc R 1 . .
C C41 0.32148(18) 0.09367(15) 0.26043(11) 0.0299(4) Uani d . 1 . .
C C42 0.45411(19) 0.09954(17) 0.22056(13) 0.0374(4) Uani d . 1 . .
H H42 0.4897 0.1779 0.1972 0.045 Uiso calc R 1 . .
C C43 0.53459(19) -0.00586(19) 0.21437(14) 0.0418(5) Uani d . 1 . .
H H43 0.6251 0.0000 0.1874 0.050 Uiso calc R 1 . .
C C44 0.48400(19) -0.12036(17) 0.24733(13) 0.0380(4) Uani d . 1 . .
H H44 0.5392 -0.1932 0.2425 0.046 Uiso calc R 1 . .
C C45 0.35297(19) -0.12821(17) 0.28719(12) 0.0370(4) Uani d . 1 . .
H H45 0.3178 -0.2068 0.3102 0.044 Uiso calc R 1 . .
C C46 0.27231(18) -0.02186(15) 0.29384(12) 0.0318(4) Uani d . 1 . .
H H46 0.1822 -0.0282 0.3216 0.038 Uiso calc R 1 . .
C C51 0.05273(18) 0.19766(15) 0.29170(13) 0.0322(4) Uani d . 1 . .
C C52 -0.0264(2) 0.21254(18) 0.21515(14) 0.0445(5) Uani d . 1 . .
H H52 0.0075 0.2503 0.1491 0.053 Uiso calc R 1 . .
C C53 -0.1533(2) 0.1735(2) 0.23338(17) 0.0534(6) Uani d . 1 . .
H H53 -0.2046 0.1821 0.1800 0.064 Uiso calc R 1 . .
C C54 -0.2052(2) 0.12224(19) 0.32848(17) 0.0494(5) Uani d . 1 . .
H H54 -0.2922 0.0946 0.3411 0.059 Uiso calc R 1 . .
C C55 -0.13087(19) 0.11098(18) 0.40537(15) 0.0423(5) Uani d . 1 . .
H H55 -0.1678 0.0782 0.4713 0.051 Uiso calc R 1 . .
C C56 -0.00240(18) 0.14728(16) 0.38703(13) 0.0347(4) Uani d . 1 . .
H H56 0.0488 0.1375 0.4407 0.042 Uiso calc R 1 . .
N N1 0.19570(15) 0.49747(13) 0.49120(10) 0.0332(3) Uani d . 1 . .
O O1 0.13571(13) 0.44822(11) 0.32597(9) 0.0371(3) Uani d . 1 . .
P P1 -0.01140(4) 0.60026(4) 0.15924(3) 0.02944(12) Uani d . 1 . .
P P2 0.22335(5) 0.24299(4) 0.25806(3) 0.03152(12) Uani d . 1 . .
Cl Cl1 0.4842(12) 0.4617(8) 0.7179(10) 0.0488(6) Uani d PD 0.7338(16) B 1
Br Br1 0.4972(14) 0.4545(9) 0.7259(12) 0.0488(6) Uani d PD 0.2662(16) B 2

loop_
_atom_site_aniso_label
_atom_site_aniso_U_11
_atom_site_aniso_U_22
_atom_site_aniso_U_33
_atom_site_aniso_U_12
_atom_site_aniso_U_13
_atom_site_aniso_U_23
C1 0.0291(9) 0.0290(9) 0.0308(9) -0.0055(7) -0.0015(7) -0.0135(7)
C2 0.0349(10) 0.0347(10) 0.0387(10) -0.0040(8) -0.0022(8) -0.0215(8)
C3 0.0360(10) 0.0317(10) 0.0461(11) -0.0001(8) -0.0033(8) -0.0218(8)
C4 0.0333(9) 0.0284(9) 0.0370(9) -0.0020(8) -0.0033(7) -0.0125(8)
C5 0.0294(9) 0.0250(9) 0.0293(8) -0.0063(7) -0.0010(7) -0.0096(7)
C6 0.0309(9) 0.0251(9) 0.0332(9) -0.0056(7) -0.0009(7) -0.0139(7)
C7 0.0318(9) 0.0251(9) 0.0271(8) -0.0061(7) -0.0048(7) -0.0076(7)
C8 0.0349(9) 0.0243(9) 0.0277(8) -0.0056(7) -0.0045(7) -0.0097(7)
C9 0.0475(11) 0.0240(9) 0.0343(9) -0.0010(8) -0.0101(8) -0.0102(7)
C10 0.0457(11) 0.0325(10) 0.0342(10) -0.0007(8) -0.0143(8) -0.0089(8)
C11 0.0397(10) 0.0321(10) 0.0277(9) -0.0049(8) -0.0082(7) -0.0116(7)
C12 0.0328(9) 0.0281(9) 0.0274(8) -0.0082(7) -0.0016(7) -0.0115(7)
C13 0.0417(10) 0.0361(10) 0.0306(9) -0.0086(8) -0.0008(8) -0.0151(8)
C14 0.0375(10) 0.0350(10) 0.0325(9) -0.0063(8) -0.0014(8) -0.0117(8)
C15 0.0490(12) 0.0382(11) 0.0431(11) -0.0037(9) -0.0135(9) -0.0175(9)
C21 0.0313(9) 0.0306(9) 0.0284(9) -0.0019(7) -0.0044(7) -0.0146(7)
C22 0.0340(10) 0.0389(11) 0.0462(11) -0.0041(9) -0.0019(8) -0.0125(9)
C23 0.0313(10) 0.0525(13) 0.0550(12) 0.0018(9) -0.0081(9) -0.0236(10)
C24 0.0470(12) 0.0409(11) 0.0354(10) 0.0077(9) -0.0160(9) -0.0148(9)
C25 0.0473(12) 0.0459(12) 0.0393(11) -0.0031(10) -0.0063(9) 0.0004(9)
C26 0.0334(10) 0.0459(12) 0.0394(10) -0.0040(9) -0.0043(8) -0.0050(9)
C31 0.0317(9) 0.0314(10) 0.0314(9) 0.0029(8) -0.0066(7) -0.0073(8)
C32 0.0375(11) 0.0573(14) 0.0555(13) -0.0081(10) -0.0035(9) -0.0223(11)
C33 0.0393(12) 0.0654(16) 0.0711(16) -0.0138(11) -0.0013(11) -0.0104(13)
C34 0.0501(14) 0.0506(14) 0.0515(13) 0.0140(11) 0.0096(10) 0.0004(11)
C35 0.0631(15) 0.0510(14) 0.0477(13) 0.0068(12) 0.0093(11) -0.0159(11)
C36 0.0486(12) 0.0397(11) 0.0410(11) 0.0024(9) -0.0024(9) -0.0164(9)
C41 0.0419(10) 0.0256(9) 0.0243(8) -0.0011(8) -0.0082(7) -0.0104(7)
C42 0.0447(11) 0.0349(10) 0.0362(10) -0.0095(9) -0.0031(8) -0.0145(8)
C43 0.0369(10) 0.0507(13) 0.0406(11) -0.0016(9) -0.0034(8) -0.0201(9)
C44 0.0480(11) 0.0346(10) 0.0310(9) 0.0104(9) -0.0113(8) -0.0140(8)
C45 0.0548(12) 0.0267(9) 0.0287(9) -0.0029(9) -0.0051(8) -0.0082(7)
C46 0.0409(10) 0.0268(9) 0.0278(9) -0.0024(8) -0.0019(7) -0.0100(7)
C51 0.0421(10) 0.0230(9) 0.0366(10) 0.0056(8) -0.0128(8) -0.0169(7)
C52 0.0585(13) 0.0376(11) 0.0401(11) -0.0005(10) -0.0214(9) -0.0132(9)
C53 0.0552(13) 0.0475(13) 0.0629(14) 0.0005(11) -0.0333(11) -0.0189(11)
C54 0.0403(11) 0.0394(12) 0.0740(15) 0.0032(9) -0.0180(11) -0.0245(11)
C55 0.0416(11) 0.0380(11) 0.0513(12) 0.0013(9) -0.0038(9) -0.0222(9)
C56 0.0386(10) 0.0333(10) 0.0382(10) 0.0034(8) -0.0103(8) -0.0201(8)
N1 0.0436(9) 0.0305(8) 0.0312(8) -0.0019(7) -0.0088(7) -0.0167(6)
O1 0.0524(8) 0.0265(6) 0.0376(7) 0.0075(6) -0.0200(6) -0.0169(5)
P1 0.0326(2) 0.0276(2) 0.0302(2) -0.00380(19) -0.00480(18) -0.01137(19)
P2 0.0463(3) 0.0230(2) 0.0269(2) -0.0012(2) -0.0079(2) -0.00993(18)
Cl1 0.0433(17) 0.0434(7) 0.0459(17) -0.0032(4) -0.0128(10) 0.0046(7)
Br1 0.0433(17) 0.0434(7) 0.0459(17) -0.0032(4) -0.0128(10) 0.0046(7)

loop_
_atom_type_symbol
_atom_type_description
_atom_type_scat_dispersion_real
_atom_type_scat_dispersion_imag
_atom_type_scat_source
C C 0.0033 0.0016 'International Tables Vol C Tables 4.2.6.8 and 6.1.1.4'
H H 0.0000 0.0000 'International Tables Vol C Tables 4.2.6.8 and 6.1.1.4'
N N 0.0061 0.0033 'International Tables Vol C Tables 4.2.6.8 and 6.1.1.4'
O O 0.0106 0.0060 'International Tables Vol C Tables 4.2.6.8 and 6.1.1.4'
P P 0.1023 0.0942 'International Tables Vol C Tables 4.2.6.8 and 6.1.1.4'
Cl Cl 0.1484 0.1585 'International Tables Vol C Tables 4.2.6.8 and 6.1.1.4'
Br Br -0.2901 2.4595 'International Tables Vol C Tables 4.2.6.8 and 6.1.1.4'

loop_
_geom_angle_atom_site_label_1
_geom_angle_atom_site_label_2
_geom_angle_atom_site_label_3
_geom_angle
C2 C1 C6 117.26(15)
C2 C1 N1 122.98(15)
C6 C1 N1 119.74(15)
C1 C2 C3 120.70(16)
C1 C2 H2 119.7
C3 C2 H2 119.7
C4 C3 C2 120.72(17)
C4 C3 H3 119.6
C2 C3 H3 119.6
C3 C4 C5 120.29(17)
C3 C4 H4 119.9
C5 C4 H4 119.9
C6 C5 C4 117.78(15)
C6 C5 P1 117.69(12)
C4 C5 P1 124.31(13)
C5 C6 O1 115.95(14)
C5 C6 C1 123.20(15)
O1 C6 C1 120.80(15)
O1 C7 C8 115.32(14)
O1 C7 C12 121.59(15)
C8 C7 C12 123.07(15)
C7 C8 C9 117.72(15)
C7 C8 P2 117.39(12)
C9 C8 P2 124.82(13)
C10 C9 C8 120.13(16)
C10 C9 H9 119.9
C8 C9 H9 119.9
C9 C10 C11 120.73(17)
C9 C10 H10 119.6
C11 C10 H10 119.6
C12 C11 C10 120.61(15)
C12 C11 H11 119.7
C10 C11 H11 119.7
C11 C12 C7 117.69(16)
C11 C12 N1 123.19(14)
C7 C12 N1 119.11(15)
N1 C13 C14 112.39(14)
N1 C13 H13A 109.1
C14 C13 H13A 109.1
N1 C13 H13B 109.1
C14 C13 H13B 109.1
H13A C13 H13B 107.9
C15 C14 C13 112.46(15)
C15 C14 H14A 109.1
C13 C14 H14A 109.1
C15 C14 H14B 109.1
C13 C14 H14B 109.1
H14A C14 H14B 107.8
C14 C15 Cl1 111.5(5)
C14 C15 Br1 114.0(6)
C14 C15 H15A 109.3
Cl1 C15 H15A 109.3
Br1 C15 H15A 109.2
C14 C15 H15B 109.3
Cl1 C15 H15B 109.3
Br1 C15 H15B 106.8
H15A C15 H15B 108.0
C26 C21 C22 117.21(17)
C26 C21 P1 125.12(13)
C22 C21 P1 117.65(13)
C23 C22 C21 121.32(17)
C23 C22 H22 119.3
C21 C22 H22 119.3
C24 C23 C22 120.74(18)
C24 C23 H23 119.6
C22 C23 H23 119.6
C23 C24 C25 118.97(18)
C23 C24 H24 120.5
C25 C24 H24 120.5
C24 C25 C26 120.35(18)
C24 C25 H25 119.8
C26 C25 H25 119.8
C25 C26 C21 121.39(18)
C25 C26 H26 119.3
C21 C26 H26 119.3
C32 C31 C36 118.05(18)
C32 C31 P1 124.77(15)
C36 C31 P1 117.08(14)
C31 C32 C33 119.9(2)
C31 C32 H32 120.1
C33 C32 H32 120.1
C34 C33 C32 120.7(2)
C34 C33 H33 119.7
C32 C33 H33 119.7
C35 C34 C33 119.9(2)
C35 C34 H34 120.0
C33 C34 H34 120.0
C34 C35 C36 119.9(2)
C34 C35 H35 120.0
C36 C35 H35 120.0
C35 C36 C31 121.5(2)
C35 C36 H36 119.2
C31 C36 H36 119.2
C46 C41 C42 118.10(16)
C46 C41 P2 125.35(14)
C42 C41 P2 116.47(13)
C43 C42 C41 121.27(17)
C43 C42 H42 119.4
C41 C42 H42 119.4
C42 C43 C44 120.04(18)
C42 C43 H43 120.0
C44 C43 H43 120.0
C45 C44 C43 119.59(17)
C45 C44 H44 120.2
C43 C44 H44 120.2
C44 C45 C46 120.22(17)
C44 C45 H45 119.9
C46 C45 H45 119.9
C41 C46 C45 120.78(17)
C41 C46 H46 119.6
C45 C46 H46 119.6
C56 C51 C52 117.67(17)
C56 C51 P2 125.18(13)
C52 C51 P2 117.13(14)
C53 C52 C51 121.25(19)
C53 C52 H52 119.4
C51 C52 H52 119.4
C54 C53 C52 120.04(18)
C54 C53 H53 120.0
C52 C53 H53 120.0
C53 C54 C55 119.73(19)
C53 C54 H54 120.1
C55 C54 H54 120.1
C54 C55 C56 120.16(19)
C54 C55 H55 119.9
C56 C55 H55 119.9
C55 C56 C51 121.07(17)
C55 C56 H56 119.5
C51 C56 H56 119.5
C1 N1 C12 119.14(13)
C1 N1 C13 120.04(14)
C12 N1 C13 120.59(14)
C7 O1 C6 118.58(12)
C31 P1 C21 100.52(7)
C31 P1 C5 102.11(8)
C21 P1 C5 101.24(7)
C51 P2 C8 102.00(8)
C51 P2 C41 101.66(8)
C8 P2 C41 100.58(7)

loop_
_geom_bond_atom_site_label_1
_geom_bond_atom_site_label_2
_geom_bond_distance
C1 C2 1.386(2)
C1 C6 1.395(2)
C1 N1 1.398(2)
C2 C3 1.388(2)
C2 H2 0.9500
C3 C4 1.375(2)
C3 H3 0.9500
C4 C5 1.396(2)
C4 H4 0.9500
C5 C6 1.382(2)
C5 P1 1.8345(16)
C6 O1 1.3837(19)
C7 O1 1.3799(19)
C7 C8 1.381(2)
C7 C12 1.393(2)
C8 C9 1.398(2)
C8 P2 1.8313(16)
C9 C10 1.379(2)
C9 H9 0.9500
C10 C11 1.385(2)
C10 H10 0.9500
C11 C12 1.380(2)
C11 H11 0.9500
C12 N1 1.402(2)
C13 N1 1.461(2)
C13 C14 1.517(2)
C13 H13A 0.9900
C13 H13B 0.9900
C14 C15 1.512(2)
C14 H14A 0.9900
C14 H14B 0.9900
C15 Cl1 1.7770(18)
C15 Br1 1.9266(19)
C15 H15A 0.9900
C15 H15B 0.9900
C21 C26 1.381(2)
C21 C22 1.386(2)
C21 P1 1.8338(17)
C22 C23 1.375(3)
C22 H22 0.9500
C23 C24 1.365(3)
C23 H23 0.9500
C24 C25 1.373(3)
C24 H24 0.9500
C25 C26 1.380(3)
C25 H25 0.9500
C26 H26 0.9500
C31 C32 1.380(3)
C31 C36 1.386(3)
C31 P1 1.8253(18)
C32 C33 1.389(3)
C32 H32 0.9500
C33 C34 1.365(3)
C33 H33 0.9500
C34 C35 1.360(3)
C34 H34 0.9500
C35 C36 1.368(3)
C35 H35 0.9500
C36 H36 0.9500
C41 C46 1.385(2)
C41 C42 1.392(2)
C41 P2 1.8335(17)
C42 C43 1.374(3)
C42 H42 0.9500
C43 C44 1.381(3)
C43 H43 0.9500
C44 C45 1.378(3)
C44 H44 0.9500
C45 C46 1.385(2)
C45 H45 0.9500
C46 H46 0.9500
C51 C56 1.384(2)
C51 C52 1.390(2)
C51 P2 1.8281(18)
C52 C53 1.380(3)
C52 H52 0.9500
C53 C54 1.372(3)
C53 H53 0.9500
C54 C55 1.374(3)
C54 H54 0.9500
C55 C56 1.383(2)
C55 H55 0.9500
C56 H56 0.9500

loop_
_geom_torsion_atom_site_label_1
_geom_torsion_atom_site_label_2
_geom_torsion_atom_site_label_3
_geom_torsion_atom_site_label_4
_geom_torsion
C6 C1 C2 C3 0.6(2)
N1 C1 C2 C3 -177.93(15)
C1 C2 C3 C4 -2.2(3)
C2 C3 C4 C5 1.4(3)
C3 C4 C5 C6 0.7(2)
C3 C4 C5 P1 175.10(13)
C4 C5 C6 O1 175.16(14)
P1 C5 C6 O1 0.4(2)
C4 C5 C6 C1 -2.3(2)
P1 C5 C6 C1 -177.06(13)
C2 C1 C6 C5 1.6(2)
N1 C1 C6 C5 -179.76(15)
C2 C1 C6 O1 -175.72(15)
N1 C1 C6 O1 2.9(2)
O1 C7 C8 C9 -178.47(14)
C12 C7 C8 C9 0.0(2)
O1 C7 C8 P2 4.6(2)
C12 C7 C8 P2 -176.93(12)
C7 C8 C9 C10 -1.3(2)
P2 C8 C9 C10 175.33(14)
C8 C9 C10 C11 0.7(3)
C9 C10 C11 C12 1.4(3)
C10 C11 C12 C7 -2.7(2)
C10 C11 C12 N1 176.35(16)
O1 C7 C12 C11 -179.65(14)
C8 C7 C12 C11 2.0(2)
O1 C7 C12 N1 1.3(2)
C8 C7 C12 N1 -177.05(15)
N1 C13 C14 C15 -168.77(14)
C13 C14 C15 Cl1 77.1(5)
C13 C14 C15 Br1 78.6(6)
C26 C21 C22 C23 -0.7(3)
P1 C21 C22 C23 -179.23(15)
C21 C22 C23 C24 1.1(3)
C22 C23 C24 C25 -0.5(3)
C23 C24 C25 C26 -0.5(3)
C24 C25 C26 C21 0.9(3)
C22 C21 C26 C25 -0.3(3)
P1 C21 C26 C25 178.11(15)
C36 C31 C32 C33 1.3(3)
P1 C31 C32 C33 -174.94(16)
C31 C32 C33 C34 -0.1(3)
C32 C33 C34 C35 -0.6(3)
C33 C34 C35 C36 0.1(3)
C34 C35 C36 C31 1.2(3)
C32 C31 C36 C35 -1.8(3)
P1 C31 C36 C35 174.67(16)
C46 C41 C42 C43 -0.1(3)
P2 C41 C42 C43 -176.90(14)
C41 C42 C43 C44 0.5(3)
C42 C43 C44 C45 -0.6(3)
C43 C44 C45 C46 0.2(3)
C42 C41 C46 C45 -0.3(2)
P2 C41 C46 C45 176.23(13)
C44 C45 C46 C41 0.2(3)
C56 C51 C52 C53 -2.7(3)
P2 C51 C52 C53 175.83(15)
C51 C52 C53 C54 1.9(3)
C52 C53 C54 C55 0.6(3)
C53 C54 C55 C56 -2.2(3)
C54 C55 C56 C51 1.3(3)
C52 C51 C56 C55 1.1(3)
P2 C51 C56 C55 -177.33(14)
C2 C1 N1 C12 -175.29(15)
C6 C1 N1 C12 6.2(2)
C2 C1 N1 C13 -0.9(2)
C6 C1 N1 C13 -179.40(14)
C11 C12 N1 C1 172.78(15)
C7 C12 N1 C1 -8.2(2)
C11 C12 N1 C13 -1.6(2)
C7 C12 N1 C13 177.40(14)
C14 C13 N1 C1 -80.73(19)
C14 C13 N1 C12 93.60(19)
C8 C7 O1 C6 -173.86(14)
C12 C7 O1 C6 7.7(2)
C5 C6 O1 C7 172.70(14)
C1 C6 O1 C7 -9.8(2)
C32 C31 P1 C21 81.38(17)
C36 C31 P1 C21 -94.87(15)
C32 C31 P1 C5 -22.66(18)
C36 C31 P1 C5 161.09(14)
C26 C21 P1 C31 -17.74(17)
C22 C21 P1 C31 160.68(14)
C26 C21 P1 C5 87.00(16)
C22 C21 P1 C5 -94.58(14)
C6 C5 P1 C31 -76.01(14)
C4 C5 P1 C31 109.61(15)
C6 C5 P1 C21 -179.49(13)
C4 C5 P1 C21 6.13(16)
C56 C51 P2 C8 -18.19(16)
C52 C51 P2 C8 163.35(14)
C56 C51 P2 C41 85.44(16)
C52 C51 P2 C41 -93.02(14)
C7 C8 P2 C51 -80.83(14)
C9 C8 P2 C51 102.50(15)
C7 C8 P2 C41 174.69(13)
C9 C8 P2 C41 -1.97(16)
C46 C41 P2 C51 -7.91(16)
C42 C41 P2 C51 168.68(13)
C46 C41 P2 C8 96.84(15)
C42 C41 P2 C8 -86.57(14)
